data_4134846
loop_
_publ_author_name
'Hafeman, Nicholas J.'
'Loskot, Steven A.'
'Reimann, Christopher E.'
'Pritchett, Beau P.'
'Virgil, Scott C.'
'Stoltz, Brian M.'

_publ_section_title
;
 The Total Synthesis of (-)-Scabrolide A.
;
_journal_name_full 'Journal of the American Chemical Society'
_journal_paper_doi 10.1021/jacs.0c02513
_journal_year 2020
_chemical_absolute_configuration ad
_chemical_formula_sum 'C19 H32 O9'
_chemical_formula_weight 404.44
_space_group_crystal_system orthorhombic
_space_group_IT_number 19
_space_group_name_Hall 'P 2ac 2ab'
_space_group_name_H-M_alt 'P 21 21 21'
_atom_sites_solution_hydrogens mixed
_atom_sites_solution_primary direct
_atom_sites_solution_secondary difmap
_audit_creation_method SHELXL-2018/3
_cell_angle_alpha 90
_cell_angle_beta 90
_cell_angle_gamma 90
_cell_formula_units_Z 4
_cell_length_a 9.0245(13)
_cell_length_b 13.383(2)
_cell_length_c 16.329(3)
_cell_measurement_reflns_used 9811
_cell_measurement_temperature 100(2)
_cell_measurement_theta_max 74.36
_cell_measurement_theta_min 2.71
_cell_volume 1972.1(5)
_computing_cell_refinement 'SAINT v8.40A (Bruker-AXS, 2013)'
_computing_data_collection 'APEX3 v2019.1-0 (Bruker Nano, 2019)'
_computing_data_reduction 'SAINT v8.40A (Bruker-AXS, 2013)'
_computing_molecular_graphics 'Bruker SHELXTL'
_computing_publication_material 'Bruker SHELXTL'
_computing_structure_refinement 'SHELXL-2018/3 (Sheldrick, 2018)'
_computing_structure_solution 'SHELXS-2013/1 (Sheldrick, 2015)'
_diffrn_ambient_temperature 100(2)
_diffrn_detector_area_resol_mean 7.69
_diffrn_measured_fraction_theta_full 0.997
_diffrn_measured_fraction_theta_max 0.994
_diffrn_measurement_device_type 'Bruker D8 VENTURE Kappa Duo PHOTON II CPAD'
_diffrn_measurement_method '\f and \w scans'
_diffrn_radiation_type CuK\a
_diffrn_radiation_wavelength 1.54178
_diffrn_reflns_av_R_equivalents 0.0461
_diffrn_reflns_av_unetI/netI 0.0308
_diffrn_reflns_Laue_measured_fraction_full 0.997
_diffrn_reflns_Laue_measured_fraction_max 0.994
_diffrn_reflns_limit_h_max 10
_diffrn_reflns_limit_h_min -11
_diffrn_reflns_limit_k_max 15
_diffrn_reflns_limit_k_min -16
_diffrn_reflns_limit_l_max 20
_diffrn_reflns_limit_l_min -19
_diffrn_reflns_number 20468
_diffrn_reflns_point_group_measured_fraction_full 0.998
_diffrn_reflns_point_group_measured_fraction_max 0.991
_diffrn_reflns_theta_full 67.679
_diffrn_reflns_theta_max 74.810
_diffrn_reflns_theta_min 4.271
_diffrn_source 'I\mS HB micro-focus sealed tube'
_exptl_absorpt_coefficient_mu 0.906
_exptl_absorpt_correction_T_max 0.7538
_exptl_absorpt_correction_T_min 0.5503
_exptl_absorpt_correction_type multi-scan
_exptl_absorpt_process_details 'SADABS-2016/2 (Sheldrick, 2014)'
_exptl_crystal_colour colourless
_exptl_crystal_density_diffrn 1.362
_exptl_crystal_density_method 'not measured'
_exptl_crystal_description Block
_exptl_crystal_F_000 872
_exptl_crystal_size_max 0.600
_exptl_crystal_size_mid 0.300
_exptl_crystal_size_min 0.150
_refine_diff_density_max 0.342
_refine_diff_density_min -0.300
_refine_diff_density_rms 0.075
_refine_ls_abs_structure_details
; 
 Flack x determined using 1695 quotients [(I+)-(I-)]/[(I+)+(I-)] 
 (Parsons, Flack and Wagner, Acta Cryst. B69 (2013) 249-259). 
;
_refine_ls_abs_structure_Flack 0.06(4)
_refine_ls_extinction_method none
_refine_ls_goodness_of_fit_ref 1.087
_refine_ls_hydrogen_treatment mixed
_refine_ls_matrix_type full
_refine_ls_number_parameters 282
_refine_ls_number_reflns 4017
_refine_ls_number_restraints 9
_refine_ls_restrained_S_all 1.087
_refine_ls_R_factor_all 0.0315
_refine_ls_R_factor_gt 0.0314
_refine_ls_shift/su_max 0.000
_refine_ls_shift/su_mean 0.000
_refine_ls_structure_factor_coef Fsqd
_refine_ls_weighting_details 'w=1/[\s^2^(Fo^2^)+(0.0537P)^2^+0.3996P] where P=(Fo^2^+2Fc^2^)/3'
_refine_ls_weighting_scheme calc
_refine_ls_wR_factor_gt 0.0874
_refine_ls_wR_factor_ref 0.0875
_reflns_Friedel_coverage 0.745
_reflns_Friedel_fraction_full 0.999
_reflns_Friedel_fraction_max 0.987
_reflns_number_gt 3996
_reflns_number_total 4017
_reflns_threshold_expression 'I > 2\s(I)'
_cod_data_source_file ja0c02513_si_004.cif
_cod_data_source_block V20005
_cod_database_code 4134846
_shelx_shelxl_version_number 2018/3
_shelx_space_group_comment
; 
The symmetry employed for this shelxl refinement is uniquely defined 
by the following loop, which should always be used as a source of 
symmetry information in preference to the above space-group names. 
They are only intended as comments. 
;
_shelx_estimated_absorpt_t_min 0.613
_shelx_estimated_absorpt_t_max 0.876

loop_
_space_group_symop_operation_xyz
'x, y, z'
'-x+1/2, -y, z+1/2'
'-x, y+1/2, -z+1/2'
'x+1/2, -y+1/2, -z'

loop_
_atom_site_label
_atom_site_type_symbol
_atom_site_fract_x
_atom_site_fract_y
_atom_site_fract_z
_atom_site_U_iso_or_equiv
_atom_site_adp_type
_atom_site_occupancy
_atom_site_site_symmetry_order
_atom_site_calc_flag
_atom_site_refinement_flags_posn
_atom_site_refinement_flags_adp
_atom_site_refinement_flags_occupancy
_atom_site_disorder_assembly
_atom_site_disorder_group
O1 O 0.74876(16) 0.50700(10) 0.87863(8) 0.0199(3) Uani 1 1 d . . . . .
C1 C 0.6251(2) 0.51775(13) 0.83404(11) 0.0169(4) Uani 1 1 d . . . . .
O2 O 0.53313(16) 0.57937(10) 0.85278(9) 0.0229(3) Uani 1 1 d . . . . .
C2 C 0.62436(19) 0.44541(13) 0.76228(10) 0.0136(3) Uani 1 1 d . . . . .
H2 H 0.663034 0.480078 0.712422 0.016 Uiso 1 1 calc R U . . .
C3 C 0.47779(19) 0.39516(13) 0.74190(10) 0.0120(3) Uani 1 1 d . . . . .
C4 C 0.4938(2) 0.33348(13) 0.66212(10) 0.0142(3) Uani 1 1 d . . . . .
H4A H 0.599519 0.322902 0.648455 0.017 Uiso 1 1 calc R U . . .
H4B H 0.444805 0.267642 0.667669 0.017 Uiso 1 1 calc R U . . .
C5 C 0.4168(2) 0.39731(14) 0.59599(10) 0.0141(3) Uani 1 1 d . . . . .
H5 H 0.483122 0.454642 0.581912 0.017 Uiso 1 1 calc R U . . .
C6 C 0.2780(2) 0.43877(14) 0.63960(11) 0.0165(3) Uani 1 1 d . . . . .
H6A H 0.255907 0.507465 0.620703 0.020 Uiso 1 1 calc R U . . .
H6B H 0.190813 0.395887 0.628678 0.020 Uiso 1 1 calc R U . . .
C16 C 0.3800(2) 0.34043(14) 0.51686(10) 0.0157(4) Uani 1 1 d . . . . .
H16 H 0.316750 0.281802 0.531616 0.019 Uiso 1 1 calc R U . . .
C17 C 0.5215(2) 0.30100(14) 0.47669(11) 0.0187(4) Uani 1 1 d . . . . .
H17A H 0.589242 0.357765 0.466202 0.022 Uiso 1 1 calc R U . . .
H17B H 0.571710 0.254924 0.515156 0.022 Uiso 1 1 calc R U . . .
O3 O 0.49439(18) 0.24949(11) 0.40103(8) 0.0222(3) Uani 1 1 d D . . . .
H3O H 0.448(3) 0.2009(19) 0.4146(18) 0.033 Uiso 1 1 d D U . . .
C18 C 0.2929(2) 0.40592(16) 0.45754(11) 0.0222(4) Uani 1 1 d . . . . .
H18A H 0.201256 0.428501 0.483912 0.033 Uiso 1 1 calc R U . . .
H18B H 0.268489 0.367301 0.408356 0.033 Uiso 1 1 calc R U . . .
H18C H 0.352845 0.464032 0.442219 0.033 Uiso 1 1 calc R U . . .
C7 C 0.31638(19) 0.43826(13) 0.73052(11) 0.0144(3) Uani 1 1 d . . . . .
O4 O 0.28070(16) 0.53002(10) 0.76909(9) 0.0209(3) Uani 1 1 d D . . . .
H4O H 0.352(3) 0.553(2) 0.7947(16) 0.031 Uiso 1 1 d D U . . .
C8 C 0.25992(19) 0.34616(14) 0.78209(11) 0.0179(4) Uani 1 1 d . . . . .
H8A H 0.184336 0.363326 0.823718 0.022 Uiso 1 1 calc R U . . .
H8B H 0.228227 0.288399 0.748506 0.022 Uiso 1 1 calc R U . . .
C9 C 0.41882(19) 0.33702(13) 0.81653(10) 0.0135(3) Uani 1 1 d . . . . .
H9 H 0.426185 0.381895 0.865330 0.016 Uiso 1 1 calc R U . . .
C10 C 0.5111(2) 0.24724(13) 0.83300(10) 0.0130(3) Uani 1 1 d . . . . .
O5 O 0.46498(14) 0.16186(10) 0.84261(8) 0.0183(3) Uani 1 1 d . . . . .
C11 C 0.67701(19) 0.27099(13) 0.83786(10) 0.0129(3) Uani 1 1 d . . . . .
H11 H 0.731797 0.211181 0.817107 0.016 Uiso 1 1 calc R U . . .
C12 C 0.73700(19) 0.36486(13) 0.78985(10) 0.0143(3) Uani 1 1 d . . . . .
H12 H 0.796992 0.342383 0.741774 0.017 Uiso 1 1 calc R U . . .
C13 C 0.8371(2) 0.42132(14) 0.85072(11) 0.0182(4) Uani 1 1 d . . . . .
H13 H 0.931893 0.443140 0.824546 0.022 Uiso 1 1 calc R U . . .
C14 C 0.8646(2) 0.35019(15) 0.92168(11) 0.0185(4) Uani 1 1 d . . . . .
H14A H 0.882489 0.387823 0.972928 0.022 Uiso 1 1 calc R U . . .
H14B H 0.951616 0.307268 0.910500 0.022 Uiso 1 1 calc R U . . .
C15 C 0.72323(19) 0.28679(13) 0.92882(11) 0.0145(3) Uani 1 1 d . . . . .
O6 O 0.60658(14) 0.34293(10) 0.96624(8) 0.0168(3) Uani 1 1 d D . . . .
H6O H 0.627(3) 0.3525(19) 1.0162(13) 0.025 Uiso 1 1 d D U . . .
C19 C 0.7469(2) 0.18889(14) 0.97456(11) 0.0186(4) Uani 1 1 d . . . . .
H19A H 0.768556 0.202993 1.032219 0.028 Uiso 1 1 calc R U . . .
H19B H 0.830229 0.152656 0.950113 0.028 Uiso 1 1 calc R U . . .
H19C H 0.657020 0.148016 0.970776 0.028 Uiso 1 1 calc R U . . .
O1W O 0.47854(17) 0.35609(13) 0.25677(9) 0.0279(3) Uani 1 1 d D . . . .
H1W1 H 0.484(4) 0.325(2) 0.3020(15) 0.042 Uiso 1 1 d D U . . .
H1W2 H 0.407(3) 0.396(2) 0.2643(19) 0.042 Uiso 1 1 d D U . . .
O2W O 0.66633(16) 0.38537(11) 0.13024(8) 0.0214(3) Uani 1 1 d D . . . .
H2W1 H 0.613(3) 0.373(2) 0.1714(15) 0.032 Uiso 1 1 d D U . . .
H2W2 H 0.753(3) 0.364(2) 0.1429(17) 0.032 Uiso 1 1 d D U . . .
O3W O 0.3494(2) 0.07558(12) 0.44269(10) 0.0359(4) Uani 1 1 d D . . . .
H3W1 H 0.368(4) 0.069(3) 0.4929(15) 0.054 Uiso 1 1 d D U . . .
H3W2 H 0.350(4) 0.0174(19) 0.418(2) 0.054 Uiso 1 1 d D U . . .

loop_
_atom_site_aniso_label
_atom_site_aniso_U_11
_atom_site_aniso_U_22
_atom_site_aniso_U_33
_atom_site_aniso_U_23
_atom_site_aniso_U_13
_atom_site_aniso_U_12
O1 0.0222(6) 0.0152(6) 0.0224(7) -0.0019(5) -0.0052(5) -0.0036(5)
C1 0.0218(9) 0.0113(8) 0.0175(8) 0.0018(6) -0.0009(7) -0.0047(7)
O2 0.0277(7) 0.0157(6) 0.0254(7) -0.0054(5) 0.0004(6) 0.0014(5)
C2 0.0160(8) 0.0118(8) 0.0131(8) 0.0023(6) 0.0018(6) -0.0013(6)
C3 0.0144(8) 0.0117(7) 0.0100(7) 0.0016(6) 0.0001(6) 0.0004(6)
C4 0.0169(8) 0.0138(8) 0.0120(7) 0.0000(6) 0.0000(6) 0.0015(7)
C5 0.0180(8) 0.0134(8) 0.0111(7) 0.0008(6) -0.0007(6) 0.0019(7)
C6 0.0189(8) 0.0179(8) 0.0128(8) 0.0019(6) -0.0013(7) 0.0056(7)
C16 0.0180(8) 0.0157(8) 0.0134(8) 0.0001(6) -0.0010(6) 0.0003(7)
C17 0.0227(9) 0.0207(9) 0.0126(8) -0.0026(7) -0.0003(7) 0.0015(7)
O3 0.0340(8) 0.0194(7) 0.0132(6) -0.0031(5) 0.0021(6) 0.0014(6)
C18 0.0282(10) 0.0246(10) 0.0137(8) 0.0004(7) -0.0039(7) 0.0054(8)
C7 0.0146(8) 0.0147(8) 0.0138(8) 0.0001(6) 0.0006(7) 0.0022(6)
O4 0.0207(6) 0.0215(7) 0.0207(6) -0.0077(5) -0.0022(6) 0.0075(5)
C8 0.0137(8) 0.0227(9) 0.0173(8) 0.0052(7) -0.0002(7) -0.0009(7)
C9 0.0135(8) 0.0148(8) 0.0121(7) 0.0028(6) -0.0006(6) -0.0016(7)
C10 0.0159(8) 0.0151(8) 0.0079(7) 0.0009(6) -0.0010(6) -0.0019(6)
O5 0.0199(6) 0.0152(6) 0.0198(6) 0.0037(5) -0.0014(5) -0.0044(5)
C11 0.0139(8) 0.0135(8) 0.0113(7) 0.0007(6) 0.0001(6) -0.0005(6)
C12 0.0129(7) 0.0153(8) 0.0148(8) 0.0012(6) 0.0016(6) -0.0015(6)
C13 0.0153(8) 0.0182(9) 0.0212(9) 0.0002(7) -0.0008(7) -0.0027(7)
C14 0.0143(8) 0.0210(9) 0.0202(9) -0.0003(7) -0.0046(7) -0.0020(7)
C15 0.0149(8) 0.0158(8) 0.0127(7) -0.0006(7) -0.0027(6) 0.0003(7)
O6 0.0172(6) 0.0203(6) 0.0129(6) -0.0022(5) -0.0011(5) 0.0040(5)
C19 0.0205(9) 0.0193(9) 0.0159(8) 0.0026(6) -0.0044(7) 0.0013(7)
O1W 0.0249(7) 0.0387(9) 0.0201(7) 0.0086(6) 0.0052(6) 0.0124(7)
O2W 0.0225(7) 0.0259(7) 0.0158(6) 0.0003(5) -0.0005(5) 0.0060(6)
O3W 0.0613(12) 0.0215(8) 0.0248(8) -0.0004(6) 0.0080(8) -0.0016(8)

loop_
_atom_type_symbol
_atom_type_description
_atom_type_scat_dispersion_real
_atom_type_scat_dispersion_imag
_atom_type_scat_source
C C 0.0181 0.0091 'International Tables Vol C Tables 4.2.6.8 and 6.1.1.4'
H H 0.0000 0.0000 'International Tables Vol C Tables 4.2.6.8 and 6.1.1.4'
O O 0.0492 0.0322 'International Tables Vol C Tables 4.2.6.8 and 6.1.1.4'

loop_
_geom_angle_atom_site_label_1
_geom_angle_atom_site_label_2
_geom_angle_atom_site_label_3
_geom_angle
_geom_angle_site_symmetry_1
_geom_angle_site_symmetry_3
_geom_angle_publ_flag
C1 O1 C13 111.53(14) . . ?
O2 C1 O1 120.48(17) . . ?
O2 C1 C2 128.76(17) . . ?
O1 C1 C2 110.76(15) . . ?
C1 C2 C3 117.03(14) . . ?
C1 C2 C12 102.49(14) . . ?
C3 C2 C12 109.07(14) . . ?
C1 C2 H2 109.3 . . ?
C3 C2 H2 109.3 . . ?
C12 C2 H2 109.3 . . ?
C2 C3 C9 110.52(13) . . ?
C2 C3 C4 109.79(14) . . ?
C9 C3 C4 115.36(14) . . ?
C2 C3 C7 131.85(15) . . ?
C9 C3 C7 87.64(13) . . ?
C4 C3 C7 100.48(13) . . ?
C5 C4 C3 104.57(13) . . ?
C5 C4 H4A 110.8 . . ?
C3 C4 H4A 110.8 . . ?
C5 C4 H4B 110.8 . . ?
C3 C4 H4B 110.8 . . ?
H4A C4 H4B 108.9 . . ?
C16 C5 C4 114.32(15) . . ?
C16 C5 C6 113.02(15) . . ?
C4 C5 C6 103.99(13) . . ?
C16 C5 H5 108.4 . . ?
C4 C5 H5 108.4 . . ?
C6 C5 H5 108.4 . . ?
C7 C6 C5 105.26(14) . . ?
C7 C6 H6A 110.7 . . ?
C5 C6 H6A 110.7 . . ?
C7 C6 H6B 110.7 . . ?
C5 C6 H6B 110.7 . . ?
H6A C6 H6B 108.8 . . ?
C18 C16 C17 110.89(15) . . ?
C18 C16 C5 111.16(15) . . ?
C17 C16 C5 110.59(15) . . ?
C18 C16 H16 108.0 . . ?
C17 C16 H16 108.0 . . ?
C5 C16 H16 108.0 . . ?
O3 C17 C16 113.11(16) . . ?
O3 C17 H17A 109.0 . . ?
C16 C17 H17A 109.0 . . ?
O3 C17 H17B 109.0 . . ?
C16 C17 H17B 109.0 . . ?
H17A C17 H17B 107.8 . . ?
C17 O3 H3O 104(2) . . ?
C16 C18 H18A 109.5 . . ?
C16 C18 H18B 109.5 . . ?
H18A C18 H18B 109.5 . . ?
C16 C18 H18C 109.5 . . ?
H18A C18 H18C 109.5 . . ?
H18B C18 H18C 109.5 . . ?
O4 C7 C6 112.16(15) . . ?
O4 C7 C8 111.50(14) . . ?
C6 C7 C8 116.74(15) . . ?
O4 C7 C3 118.31(15) . . ?
C6 C7 C3 109.03(14) . . ?
C8 C7 C3 87.12(13) . . ?
C7 O4 H4O 112(2) . . ?
C9 C8 C7 87.50(13) . . ?
C9 C8 H8A 114.1 . . ?
C7 C8 H8A 114.1 . . ?
C9 C8 H8B 114.1 . . ?
C7 C8 H8B 114.1 . . ?
H8A C8 H8B 111.3 . . ?
C10 C9 C3 110.97(14) . . ?
C10 C9 C8 130.51(16) . . ?
C3 C9 C8 89.58(12) . . ?
C10 C9 H9 107.7 . . ?
C3 C9 H9 107.7 . . ?
C8 C9 H9 107.7 . . ?
O5 C10 C9 125.92(16) . . ?
O5 C10 C11 121.20(16) . . ?
C9 C10 C11 112.88(15) . . ?
C10 C11 C15 109.83(13) . . ?
C10 C11 C12 118.35(14) . . ?
C15 C11 C12 105.90(13) . . ?
C10 C11 H11 107.4 . . ?
C15 C11 H11 107.4 . . ?
C12 C11 H11 107.4 . . ?
C13 C12 C2 103.35(14) . . ?
C13 C12 C11 105.74(13) . . ?
C2 C12 C11 118.28(14) . . ?
C13 C12 H12 109.7 . . ?
C2 C12 H12 109.7 . . ?
C11 C12 H12 109.7 . . ?
O1 C13 C14 109.94(15) . . ?
O1 C13 C12 105.36(14) . . ?
C14 C13 C12 106.27(14) . . ?
O1 C13 H13 111.7 . . ?
C14 C13 H13 111.7 . . ?
C12 C13 H13 111.7 . . ?
C13 C14 C15 105.55(14) . . ?
C13 C14 H14A 110.6 . . ?
C15 C14 H14A 110.6 . . ?
C13 C14 H14B 110.6 . . ?
C15 C14 H14B 110.6 . . ?
H14A C14 H14B 108.8 . . ?
O6 C15 C19 110.20(15) . . ?
O6 C15 C14 110.70(14) . . ?
C19 C15 C14 113.33(14) . . ?
O6 C15 C11 106.36(13) . . ?
C19 C15 C11 112.85(15) . . ?
C14 C15 C11 103.01(14) . . ?
C15 O6 H6O 109.5(19) . . ?
C15 C19 H19A 109.5 . . ?
C15 C19 H19B 109.5 . . ?
H19A C19 H19B 109.5 . . ?
C15 C19 H19C 109.5 . . ?
H19A C19 H19C 109.5 . . ?
H19B C19 H19C 109.5 . . ?
H1W1 O1W H1W2 103(3) . . ?
H2W1 O2W H2W2 105(3) . . ?
H3W1 O3W H3W2 111(3) . . ?

loop_
_geom_bond_atom_site_label_1
_geom_bond_atom_site_label_2
_geom_bond_distance
_geom_bond_site_symmetry_2
_geom_bond_publ_flag
O1 C1 1.340(2) . ?
O1 C13 1.469(2) . ?
C1 O2 1.210(2) . ?
C1 C2 1.520(2) . ?
C2 C3 1.521(2) . ?
C2 C12 1.549(2) . ?
C2 H2 1.0000 . ?
C3 C9 1.541(2) . ?
C3 C4 1.549(2) . ?
C3 C7 1.578(2) . ?
C4 C5 1.542(2) . ?
C4 H4A 0.9900 . ?
C4 H4B 0.9900 . ?
C5 C16 1.536(2) . ?
C5 C6 1.544(2) . ?
C5 H5 1.0000 . ?
C6 C7 1.525(2) . ?
C6 H6A 0.9900 . ?
C6 H6B 0.9900 . ?
C16 C18 1.525(3) . ?
C16 C17 1.529(3) . ?
C16 H16 1.0000 . ?
C17 O3 1.436(2) . ?
C17 H17A 0.9900 . ?
C17 H17B 0.9900 . ?
O3 H3O 0.80(2) . ?
C18 H18A 0.9800 . ?
C18 H18B 0.9800 . ?
C18 H18C 0.9800 . ?
C7 O4 1.417(2) . ?
C7 C8 1.577(2) . ?
O4 H4O 0.82(2) . ?
C8 C9 1.545(2) . ?
C8 H8A 0.9900 . ?
C8 H8B 0.9900 . ?
C9 C10 1.486(2) . ?
C9 H9 1.0000 . ?
C10 O5 1.226(2) . ?
C10 C11 1.533(2) . ?
C11 C15 1.557(2) . ?
C11 C12 1.577(2) . ?
C11 H11 1.0000 . ?
C12 C13 1.541(2) . ?
C12 H12 1.0000 . ?
C13 C14 1.520(3) . ?
C13 H13 1.0000 . ?
C14 C15 1.536(2) . ?
C14 H14A 0.9900 . ?
C14 H14B 0.9900 . ?
C15 O6 1.430(2) . ?
C15 C19 1.523(2) . ?
O6 H6O 0.85(2) . ?
C19 H19A 0.9800 . ?
C19 H19B 0.9800 . ?
C19 H19C 0.9800 . ?
O1W H1W1 0.85(2) . ?
O1W H1W2 0.85(2) . ?
O2W H2W1 0.84(2) . ?
O2W H2W2 0.86(2) . ?
O3W H3W1 0.84(2) . ?
O3W H3W2 0.87(2) . ?

loop_
_geom_hbond_atom_site_label_D
_geom_hbond_atom_site_label_H
_geom_hbond_atom_site_label_A
_geom_hbond_distance_DH
_geom_hbond_distance_HA
_geom_hbond_distance_DA
_geom_hbond_angle_DHA
_geom_hbond_site_symmetry_A
_geom_hbond_publ_flag
O3 H3O O3W 0.80(2) 1.95(2) 2.755(2) 175(3) . yes
O4 H4O O2 0.82(2) 1.93(2) 2.737(2) 168(3) . yes
C9 H9 O6 1.00 2.37 2.976(2) 117.8 . yes
O6 H6O O2W 0.85(2) 1.95(2) 2.790(2) 175(3) 1_556 yes
O1W H1W1 O3 0.85(2) 1.91(2) 2.758(2) 178(3) . yes
O1W H1W2 O4 0.85(2) 1.96(2) 2.799(2) 169(3) 2_564 yes
O2W H2W1 O1W 0.84(2) 1.86(2) 2.701(2) 173(3) . yes
O2W H2W2 O5 0.86(2) 1.96(2) 2.804(2) 168(3) 4_556 yes
O3W H3W1 O1 0.84(2) 2.49(3) 3.184(2) 141(3) 3_646 yes
O3W H3W2 O2W 0.87(2) 1.94(2) 2.814(2) 175(4) 3_645 yes

loop_
_geom_torsion_atom_site_label_1
_geom_torsion_atom_site_label_2
_geom_torsion_atom_site_label_3
_geom_torsion_atom_site_label_4
_geom_torsion
_geom_torsion_site_symmetry_1
_geom_torsion_site_symmetry_2
_geom_torsion_site_symmetry_3
_geom_torsion_site_symmetry_4
_geom_torsion_publ_flag
C13 O1 C1 O2 173.80(17) . . . . ?
C13 O1 C1 C2 -6.71(19) . . . . ?
O2 C1 C2 C3 -40.9(3) . . . . ?
O1 C1 C2 C3 139.63(15) . . . . ?
O2 C1 C2 C12 -160.19(19) . . . . ?
O1 C1 C2 C12 20.37(18) . . . . ?
C1 C2 C3 C9 -57.69(19) . . . . ?
C12 C2 C3 C9 57.98(18) . . . . ?
C1 C2 C3 C4 173.93(14) . . . . ?
C12 C2 C3 C4 -70.40(17) . . . . ?
C1 C2 C3 C7 48.3(2) . . . . ?
C12 C2 C3 C7 164.02(16) . . . . ?
C2 C3 C4 C5 -103.66(16) . . . . ?
C9 C3 C4 C5 130.68(15) . . . . ?
C7 C3 C4 C5 38.30(16) . . . . ?
C3 C4 C5 C16 -164.03(14) . . . . ?
C3 C4 C5 C6 -40.33(17) . . . . ?
C16 C5 C6 C7 149.27(15) . . . . ?
C4 C5 C6 C7 24.73(18) . . . . ?
C4 C5 C16 C18 175.24(16) . . . . ?
C6 C5 C16 C18 56.5(2) . . . . ?
C4 C5 C16 C17 -61.13(19) . . . . ?
C6 C5 C16 C17 -179.83(15) . . . . ?
C18 C16 C17 O3 -54.5(2) . . . . ?
C5 C16 C17 O3 -178.33(15) . . . . ?
C5 C6 C7 O4 132.31(15) . . . . ?
C5 C6 C7 C8 -97.27(17) . . . . ?
C5 C6 C7 C3 -0.71(19) . . . . ?
C2 C3 C7 O4 -24.0(3) . . . . ?
C9 C3 C7 O4 91.77(16) . . . . ?
C4 C3 C7 O4 -152.87(15) . . . . ?
C2 C3 C7 C6 105.8(2) . . . . ?
C9 C3 C7 C6 -138.51(15) . . . . ?
C4 C3 C7 C6 -23.14(17) . . . . ?
C2 C3 C7 C8 -136.90(18) . . . . ?
C9 C3 C7 C8 -21.17(12) . . . . ?
C4 C3 C7 C8 94.19(13) . . . . ?
O4 C7 C8 C9 -98.27(15) . . . . ?
C6 C7 C8 C9 131.00(15) . . . . ?
C3 C7 C8 C9 21.11(12) . . . . ?
C2 C3 C9 C10 -70.31(18) . . . . ?
C4 C3 C9 C10 54.98(19) . . . . ?
C7 C3 C9 C10 155.46(14) . . . . ?
C2 C3 C9 C8 155.83(15) . . . . ?
C4 C3 C9 C8 -78.88(16) . . . . ?
C7 C3 C9 C8 21.60(13) . . . . ?
C7 C8 C9 C10 -139.29(18) . . . . ?
C7 C8 C9 C3 -21.61(13) . . . . ?
C3 C9 C10 O5 -129.31(18) . . . . ?
C8 C9 C10 O5 -20.8(3) . . . . ?
C3 C9 C10 C11 51.09(19) . . . . ?
C8 C9 C10 C11 159.58(16) . . . . ?
O5 C10 C11 C15 -84.3(2) . . . . ?
C9 C10 C11 C15 95.36(17) . . . . ?
O5 C10 C11 C12 154.02(16) . . . . ?
C9 C10 C11 C12 -26.4(2) . . . . ?
C1 C2 C12 C13 -24.82(16) . . . . ?
C3 C2 C12 C13 -149.51(14) . . . . ?
C1 C2 C12 C11 91.56(17) . . . . ?
C3 C2 C12 C11 -33.1(2) . . . . ?
C10 C11 C12 C13 133.11(16) . . . . ?
C15 C11 C12 C13 9.42(18) . . . . ?
C10 C11 C12 C2 18.0(2) . . . . ?
C15 C11 C12 C2 -105.67(16) . . . . ?
C1 O1 C13 C14 -124.26(15) . . . . ?
C1 O1 C13 C12 -10.13(19) . . . . ?
C2 C12 C13 O1 21.90(17) . . . . ?
C11 C12 C13 O1 -103.05(15) . . . . ?
C2 C12 C13 C14 138.55(14) . . . . ?
C11 C12 C13 C14 13.60(18) . . . . ?
O1 C13 C14 C15 81.46(17) . . . . ?
C12 C13 C14 C15 -32.08(18) . . . . ?
C13 C14 C15 O6 -75.99(18) . . . . ?
C13 C14 C15 C19 159.61(15) . . . . ?
C13 C14 C15 C11 37.36(17) . . . . ?
C10 C11 C15 O6 -40.78(18) . . . . ?
C12 C11 C15 O6 88.10(15) . . . . ?
C10 C11 C15 C19 80.17(18) . . . . ?
C12 C11 C15 C19 -150.95(15) . . . . ?
C10 C11 C15 C14 -157.26(14) . . . . ?
C12 C11 C15 C14 -28.37(17) . . . . ?
